data_7208149
loop_
_publ_author_name
'S\'anchez, Ignacio'
'Campo, Jos\'e Antonio'
'Heras, Jos\'e Vicente'
'Rosario Torres, M.'
'Cano, Mercedes'

_publ_section_title
;
 Pyrazolium salts as a new class of ionic liquid crystals
;
_journal_issue 26
_journal_name_full 'Journal of Materials Chemistry'
_journal_page_first 13239
_journal_paper_doi 10.1039/c2jm31939j
_journal_volume 22
_journal_year 2012
_chemical_formula_sum 'C10 H11 Cl N2 O'
_chemical_formula_weight 210.66
_chemical_name_systematic
;
?
;
_space_group_IT_number 61
_symmetry_cell_setting orthorhombic
_symmetry_space_group_name_Hall '-P 2ac 2ab'
_symmetry_space_group_name_H-M 'P b c a'
_atom_sites_solution_hydrogens geom
_atom_sites_solution_primary direct
_atom_sites_solution_secondary difmap
_audit_creation_method SHELXL-97
_cell_angle_alpha 90.00
_cell_angle_beta 90.00
_cell_angle_gamma 90.00
_cell_formula_units_Z 8
_cell_length_a 11.9981(19)
_cell_length_b 7.3161(12)
_cell_length_c 23.079(3)
_cell_measurement_reflns_used 1087
_cell_measurement_temperature 293(2)
_cell_measurement_theta_max 20.87
_cell_measurement_theta_min 2.45
_cell_volume 2025.9(5)
_computing_cell_refinement 'Bruker SMART'
_computing_data_collection 'Bruker SMART'
_computing_data_reduction 'Bruker SAINT'
_computing_molecular_graphics 'Bruker SHELXTL'
_computing_publication_material 'Bruker SHELXTL'
_computing_structure_refinement 'SHELXL-97 (Sheldrick, 1997)'
_computing_structure_solution 'SHELXS-97 (Sheldrick, 1990)'
_diffrn_ambient_temperature 293(2)
_diffrn_measured_fraction_theta_full 0.966
_diffrn_measured_fraction_theta_max 0.966
_diffrn_measurement_device_type 'CCD area detector'
_diffrn_measurement_method 'phi and omega scans'
_diffrn_radiation_monochromator graphite
_diffrn_radiation_source 'fine-focus sealed tube'
_diffrn_radiation_type MoK\a
_diffrn_radiation_wavelength 0.71073
_diffrn_reflns_av_R_equivalents 0.0912
_diffrn_reflns_av_sigmaI/netI 0.1026
_diffrn_reflns_limit_h_max 15
_diffrn_reflns_limit_h_min -11
_diffrn_reflns_limit_k_max 9
_diffrn_reflns_limit_k_min -9
_diffrn_reflns_limit_l_max 27
_diffrn_reflns_limit_l_min -18
_diffrn_reflns_number 11540
_diffrn_reflns_theta_full 27.00
_diffrn_reflns_theta_max 27.00
_diffrn_reflns_theta_min 1.76
_exptl_absorpt_coefficient_mu 0.344
_exptl_absorpt_correction_type none
_exptl_crystal_colour colorless
_exptl_crystal_density_diffrn 1.381
_exptl_crystal_density_method 'not measured'
_exptl_crystal_description prismatic
_exptl_crystal_F_000 880
_exptl_crystal_size_max 0.30
_exptl_crystal_size_mid 0.24
_exptl_crystal_size_min 0.07
_refine_diff_density_max 0.226
_refine_diff_density_min -0.232
_refine_diff_density_rms 0.053
_refine_ls_extinction_method none
_refine_ls_goodness_of_fit_ref 0.971
_refine_ls_hydrogen_treatment constr
_refine_ls_matrix_type full
_refine_ls_number_parameters 127
_refine_ls_number_reflns 2138
_refine_ls_number_restraints 0
_refine_ls_restrained_S_all 0.971
_refine_ls_R_factor_all 0.1350
_refine_ls_R_factor_gt 0.0428
_refine_ls_shift/su_max 0.001
_refine_ls_shift/su_mean 0.000
_refine_ls_structure_factor_coef Fsqd
_refine_ls_weighting_details 'calc w=1/[\s^2^(Fo^2^)+(0.0300P)^2^+0.0000P] where P=(Fo^2^+2Fc^2^)/3'
_refine_ls_weighting_scheme calc
_refine_ls_wR_factor_gt 0.0823
_refine_ls_wR_factor_ref 0.1024
_reflns_number_gt 943
_reflns_number_total 2138
_reflns_threshold_expression >2sigma(I)
_cod_data_source_file c2jm31939j.txt
_cod_data_source_block C10H11ClN2O
_cod_depositor_comments
;
The following automatic conversions were performed:

'_symmetry_cell_setting' value 'Orthorhombic' changed to
'orthorhombic' according to
/home/saulius/struct/CIF-dictionaries/cif_core.dic dictionary named
'cif_core.dic' version 2.4.1 from 2010-06-29.

Automatic conversion script
Id: cif_fix_values 1891 2012-01-12 08:04:46Z andrius 
;
_cod_original_sg_symbol_H-M Pbca
_cod_database_code 7208149

loop_
_symmetry_equiv_pos_as_xyz
'x, y, z'
'-x+1/2, -y, z+1/2'
'-x, y+1/2, -z+1/2'
'x+1/2, -y+1/2, -z'
'-x, -y, -z'
'x-1/2, y, -z-1/2'
'x, -y-1/2, z-1/2'
'-x-1/2, y-1/2, z'

loop_
_atom_site_label
_atom_site_type_symbol
_atom_site_fract_x
_atom_site_fract_y
_atom_site_fract_z
_atom_site_U_iso_or_equiv
_atom_site_adp_type
_atom_site_occupancy
_atom_site_symmetry_multiplicity
_atom_site_calc_flag
_atom_site_refinement_flags
Cl Cl 0.41701(6) 1.20070(11) 0.55620(4) 0.0550(3) Uani 1 1 d .
N1 N 0.2998(2) 1.0117(3) 0.45715(11) 0.0452(7) Uani 1 1 d .
H1 H 0.3292 1.0689 0.4890 0.054 Uiso 1 1 d R
O1 O 0.45072(16) 0.7443(3) 0.14426(10) 0.0480(6) Uani 1 1 d .
N2 N 0.3605(2) 0.9714(3) 0.40968(11) 0.0396(7) Uani 1 1 d .
H2 H 0.4334 0.9381 0.4155 0.048 Uiso 1 1 d R
C3 C 0.2934(2) 0.9419(4) 0.36441(14) 0.0330(8) Uani 1 1 d .
C4 C 0.1850(2) 0.9693(4) 0.38440(14) 0.0407(9) Uani 1 1 d .
H4 H 0.1197 0.9590 0.3629 0.049 Uiso 1 1 calc R
C5 C 0.1931(3) 1.0142(4) 0.44164(15) 0.0471(9) Uani 1 1 d .
H5 H 0.1336 1.0420 0.4659 0.057 Uiso 1 1 calc R
C6 C 0.3343(2) 0.8897(4) 0.30749(13) 0.0312(7) Uani 1 1 d .
C7 C 0.4393(2) 0.8115(4) 0.29889(13) 0.0376(8) Uani 1 1 d .
H7 H 0.4859 0.7915 0.3305 0.045 Uiso 1 1 calc R
C8 C 0.4744(2) 0.7638(4) 0.24411(14) 0.0395(8) Uani 1 1 d .
H8 H 0.5439 0.7096 0.2391 0.047 Uiso 1 1 calc R
C9 C 0.4071(2) 0.7959(4) 0.19628(13) 0.0342(7) Uani 1 1 d .
C10 C 0.3030(2) 0.8758(4) 0.20381(13) 0.0370(8) Uani 1 1 d .
H10 H 0.2572 0.8981 0.1721 0.044 Uiso 1 1 calc R
C11 C 0.2683(2) 0.9217(4) 0.25909(14) 0.0380(8) Uani 1 1 d .
H11 H 0.1987 0.9756 0.2640 0.046 Uiso 1 1 calc R
C12 C 0.3886(3) 0.7873(4) 0.09307(13) 0.0582(10) Uani 1 1 d .
H13C H 0.3161 0.7321 0.0954 0.087 Uiso 1 1 calc R
H12B H 0.4272 0.7412 0.0597 0.087 Uiso 1 1 calc R
H12A H 0.3807 0.9175 0.0898 0.087 Uiso 1 1 calc R

loop_
_atom_site_aniso_label
_atom_site_aniso_U_11
_atom_site_aniso_U_22
_atom_site_aniso_U_33
_atom_site_aniso_U_23
_atom_site_aniso_U_13
_atom_site_aniso_U_12
Cl 0.0492(5) 0.0590(5) 0.0568(7) -0.0130(5) -0.0151(5) 0.0128(4)
N1 0.0484(17) 0.0520(17) 0.035(2) -0.0097(13) -0.0005(15) -0.0007(14)
O1 0.0473(14) 0.0641(15) 0.0325(15) -0.0030(12) 0.0028(12) 0.0047(10)
N2 0.0316(14) 0.0468(15) 0.0404(19) -0.0065(14) -0.0030(14) 0.0032(12)
C3 0.0308(17) 0.0329(17) 0.035(2) -0.0009(15) -0.0066(16) -0.0017(13)
C4 0.0336(17) 0.050(2) 0.038(2) -0.0009(17) -0.0004(17) -0.0005(15)
C5 0.040(2) 0.052(2) 0.049(3) -0.0016(19) 0.009(2) -0.0017(16)
C6 0.0297(16) 0.0330(16) 0.031(2) -0.0013(14) -0.0007(16) -0.0020(13)
C7 0.0328(17) 0.0377(17) 0.042(2) -0.0014(16) -0.0086(16) 0.0002(14)
C8 0.0311(17) 0.0400(19) 0.048(2) -0.0028(17) 0.0007(17) 0.0011(14)
C9 0.0350(17) 0.0337(16) 0.034(2) 0.0003(16) 0.0010(17) -0.0014(14)
C10 0.0377(18) 0.0411(18) 0.032(2) 0.0073(16) -0.0060(16) 0.0024(15)
C11 0.0299(17) 0.0418(19) 0.042(2) 0.0022(17) -0.0019(17) 0.0014(14)
C12 0.076(3) 0.062(2) 0.037(2) -0.0004(19) 0.001(2) 0.010(2)

loop_
_atom_type_symbol
_atom_type_description
_atom_type_scat_dispersion_real
_atom_type_scat_dispersion_imag
_atom_type_scat_source
C C 0.0033 0.0016 'International Tables Vol C Tables 4.2.6.8 and 6.1.1.4'
H H 0.0000 0.0000 'International Tables Vol C Tables 4.2.6.8 and 6.1.1.4'
N N 0.0061 0.0033 'International Tables Vol C Tables 4.2.6.8 and 6.1.1.4'
O O 0.0106 0.0060 'International Tables Vol C Tables 4.2.6.8 and 6.1.1.4'
Cl Cl 0.1484 0.1585 'International Tables Vol C Tables 4.2.6.8 and 6.1.1.4'

loop_
_geom_angle_atom_site_label_1
_geom_angle_atom_site_label_2
_geom_angle_atom_site_label_3
_geom_angle
C5 N1 N2 107.7(3)
C5 N1 H1 125.5
N2 N1 H1 122.9
C9 O1 C12 117.7(2)
C3 N2 N1 110.2(2)
C3 N2 H2 130.2
N1 N2 H2 117.0
N2 C3 C4 106.2(3)
N2 C3 C6 123.1(3)
C4 C3 C6 130.7(3)
C5 C4 C3 106.7(3)
C5 C4 H4 126.6
C3 C4 H4 126.6
N1 C5 C4 109.1(3)
N1 C5 H5 125.5
C4 C5 H5 125.5
C11 C6 C7 117.9(3)
C11 C6 C3 119.4(3)
C7 C6 C3 122.7(3)
C8 C7 C6 120.6(3)
C8 C7 H7 119.7
C6 C7 H7 119.7
C7 C8 C9 120.6(3)
C7 C8 H8 119.7
C9 C8 H8 119.7
O1 C9 C8 115.5(3)
O1 C9 C10 124.9(3)
C8 C9 C10 119.7(3)
C11 C10 C9 119.2(3)
C11 C10 H10 120.4
C9 C10 H10 120.4
C10 C11 C6 122.0(3)
C10 C11 H11 119.0
C6 C11 H11 119.0
O1 C12 H13C 109.5
O1 C12 H12B 109.5
H13C C12 H12B 109.5
O1 C12 H12A 109.5
H13C C12 H12A 109.5
H12B C12 H12A 109.5

loop_
_geom_bond_atom_site_label_1
_geom_bond_atom_site_label_2
_geom_bond_distance
N1 C5 1.329(3)
N1 N2 1.348(3)
N1 H1 0.9175
O1 C9 1.363(3)
O1 C12 1.432(3)
N2 C3 1.336(3)
N2 H2 0.9185
C3 C4 1.395(4)
C3 C6 1.453(4)
C4 C5 1.365(4)
C4 H4 0.9300
C5 H5 0.9300
C6 C11 1.389(3)
C6 C7 1.399(4)
C7 C8 1.377(3)
C7 H7 0.9300
C8 C9 1.388(4)
C8 H8 0.9300
C9 C10 1.389(4)
C10 C11 1.383(3)
C10 H10 0.9300
C11 H11 0.9300
C12 H13C 0.9600
C12 H12B 0.9600
C12 H12A 0.9600

loop_
_geom_hbond_atom_site_label_D
_geom_hbond_atom_site_label_H
_geom_hbond_atom_site_label_A
_geom_hbond_distance_DH
_geom_hbond_distance_HA
_geom_hbond_distance_DA
_geom_hbond_angle_DHA
_geom_hbond_site_symmetry_A
N1 H1 Cl 0.92 2.11 3.019(3) 172.4 .
N2 H2 Cl 0.92 2.16 3.055(2) 163.6 5_676
C4 H4 O1 0.93 2.57 3.324(4) 138.4 6_556

loop_
_geom_torsion_atom_site_label_1
_geom_torsion_atom_site_label_2
_geom_torsion_atom_site_label_3
_geom_torsion_atom_site_label_4
_geom_torsion
C5 N1 N2 C3 -2.1(3)
N1 N2 C3 C4 1.4(3)
N1 N2 C3 C6 -178.0(2)
N2 C3 C4 C5 -0.2(3)
C6 C3 C4 C5 179.1(3)
N2 N1 C5 C4 2.0(3)
C3 C4 C5 N1 -1.1(3)
N2 C3 C6 C11 -158.0(3)
C4 C3 C6 C11 22.8(4)
N2 C3 C6 C7 20.5(4)
C4 C3 C6 C7 -158.6(3)
C11 C6 C7 C8 -1.6(4)
C3 C6 C7 C8 179.8(2)
C6 C7 C8 C9 1.3(4)
C12 O1 C9 C8 -175.2(2)
C12 O1 C9 C10 4.8(4)
C7 C8 C9 O1 179.6(2)
C7 C8 C9 C10 -0.4(4)
O1 C9 C10 C11 179.9(2)
C8 C9 C10 C11 -0.1(4)
C9 C10 C11 C6 -0.2(4)
C7 C6 C11 C10 1.1(4)
C3 C6 C11 C10 179.7(2)
